data_7006595
loop_
_publ_author_name
'Pugh, David'
'Wright, Joseph A.'
'Freeman, Sandra'
'Danopoulos, Andreas A.'

_publ_section_title
;
 'Pincer' dicarbene complexes of some early transition metals and
 uranium.
;
_journal_issue 6
_journal_name_full 'Dalton transactions (Cambridge, England : 2003)'
_journal_page_first 775
_journal_page_last 782
_journal_paper_doi 10.1039/b512133g
_journal_year 2006
_chemical_formula_moiety 'C39 H49 Cl3 N5 O Ti'
_chemical_formula_sum 'C39 H49 Cl3 N5 O Ti'
_chemical_formula_weight 758.09
_chemical_name_systematic
;
?
;
_space_group_IT_number 14
_symmetry_cell_setting monoclinic
_symmetry_space_group_name_Hall '-P 2ybc'
_symmetry_space_group_name_H-M 'P 1 21/c 1'
_atom_sites_solution_hydrogens geom
_atom_sites_solution_primary direct
_atom_sites_solution_secondary difmap
_audit_creation_method SHELXL-97
_cell_angle_alpha 90.00
_cell_angle_beta 93.343(3)
_cell_angle_gamma 90.00
_cell_formula_units_Z 4
_cell_length_a 10.8984(8)
_cell_length_b 18.7455(11)
_cell_length_c 18.6503(14)
_cell_measurement_reflns_used 8607
_cell_measurement_temperature 120(2)
_cell_measurement_theta_max 27.5
_cell_measurement_theta_min 3.0
_cell_volume 3803.7(5)
_computing_cell_refinement 'Scalepack (Otwinowski and Minor 1997)'
_computing_data_collection 'Collect (Nonius BV, 1997-2000)'
_computing_data_reduction 'Denzo.a Scalepack (Otwinowski and Minor 1997)'
_computing_molecular_graphics 'ORTEP-3 (Farrugia, 1997)'
_computing_publication_material 'PLATON (Spek, 1990)'
_computing_structure_refinement 'SHELXL-97 (Sheldrick, 1997)'
_computing_structure_solution 'SHELXS-97 (Sheldrick, 1997)'
_diffrn_ambient_temperature 120(2)
_diffrn_detector_area_resol_mean 9.091
_diffrn_measured_fraction_theta_full 0.983
_diffrn_measured_fraction_theta_max 0.983
_diffrn_measurement_device_type 'Nonius KappaCCD Area Detector'
_diffrn_measurement_method 'Phi and Omega scans to fill Ewald Sphere'
_diffrn_radiation_monochromator graphite
_diffrn_radiation_source 'Nonius FR591 rotating anode'
_diffrn_radiation_type MoK\a
_diffrn_radiation_wavelength 0.71073
_diffrn_reflns_av_R_equivalents 0.1943
_diffrn_reflns_av_sigmaI/netI 0.1864
_diffrn_reflns_limit_h_max 14
_diffrn_reflns_limit_h_min -14
_diffrn_reflns_limit_k_max 23
_diffrn_reflns_limit_k_min -24
_diffrn_reflns_limit_l_max 24
_diffrn_reflns_limit_l_min -22
_diffrn_reflns_number 30658
_diffrn_reflns_theta_full 27.50
_diffrn_reflns_theta_max 27.50
_diffrn_reflns_theta_min 2.96
_exptl_absorpt_coefficient_mu 0.474
_exptl_absorpt_correction_T_max 0.9906
_exptl_absorpt_correction_T_min 0.8948
_exptl_absorpt_correction_type multi-scan
_exptl_absorpt_process_details Sortav
_exptl_crystal_colour 'light purple'
_exptl_crystal_density_diffrn 1.324
_exptl_crystal_density_method 'not measured'
_exptl_crystal_description needle
_exptl_crystal_F_000 1596
_exptl_crystal_size_max 0.24
_exptl_crystal_size_mid 0.04
_exptl_crystal_size_min 0.02
_refine_diff_density_max 0.629
_refine_diff_density_min -0.522
_refine_diff_density_rms 0.097
_refine_ls_extinction_method none
_refine_ls_goodness_of_fit_ref 1.018
_refine_ls_hydrogen_treatment mixed
_refine_ls_matrix_type full
_refine_ls_number_parameters 450
_refine_ls_number_reflns 8607
_refine_ls_number_restraints 0
_refine_ls_restrained_S_all 1.018
_refine_ls_R_factor_all 0.1847
_refine_ls_R_factor_gt 0.0841
_refine_ls_shift/su_max 0.000
_refine_ls_shift/su_mean 0.000
_refine_ls_structure_factor_coef Fsqd
_refine_ls_weighting_details 'calc w=1/[\s^2^(Fo^2^)+(0.0547P)^2^+4.2873P] where P=(Fo^2^+2Fc^2^)/3'
_refine_ls_weighting_scheme calc
_refine_ls_wR_factor_gt 0.1615
_refine_ls_wR_factor_ref 0.1964
_reflns_number_gt 4392
_reflns_number_total 8607
_reflns_threshold_expression >2sigma(I)
_cod_data_source_file b512133g.txt
_cod_data_source_block (C-N-C)TiCl3
_cod_depositor_comments
;

2018-01-14
Z value and formula fixed to values more according to usual
chemical conventions.                 miguel
;
_cod_original_formula_weight 606.47
_cod_original_formula_moiety 'C31.20 H39.20 Cl2.40 N4 O0.80 Ti0.80'
_cod_original_formula_units_Z 5
_cod_original_formula_sum 'C31.20 H39.20 Cl2.40 N4 O0.80 Ti0.80'
_cod_database_code 7006595

loop_
_symmetry_equiv_pos_as_xyz
'x, y, z'
'-x, y+1/2, -z+1/2'
'-x, -y, -z'
'x, -y-1/2, z-1/2'

loop_
_atom_site_label
_atom_site_type_symbol
_atom_site_fract_x
_atom_site_fract_y
_atom_site_fract_z
_atom_site_U_iso_or_equiv
_atom_site_adp_type
_atom_site_occupancy
_atom_site_symmetry_multiplicity
_atom_site_calc_flag
_atom_site_refinement_flags
_atom_site_disorder_assembly
_atom_site_disorder_group
C1 C 0.4982(4) 0.1154(2) 0.6277(3) 0.0216(11) Uani 1 1 d . . .
C2 C 0.6377(4) 0.0309(2) 0.6660(3) 0.0257(12) Uani 1 1 d . . .
H2 H 0.6855 0.0009 0.6978 0.031 Uiso 1 1 calc R . .
C3 C 0.6425(4) 0.0341(3) 0.5935(3) 0.0270(12) Uani 1 1 d . . .
H3 H 0.6935 0.0067 0.5644 0.032 Uiso 1 1 calc R . .
C4 C 0.2667(4) 0.2529(2) 0.5074(2) 0.0217(11) Uani 1 1 d . . .
C5 C 0.1568(4) 0.3121(3) 0.4180(3) 0.0262(12) Uani 1 1 d . . .
H5 H 0.0969 0.3427 0.3951 0.031 Uiso 1 1 calc R . .
C6 C 0.2413(4) 0.2734(3) 0.3856(3) 0.0250(11) Uani 1 1 d . . .
H6 H 0.2533 0.2711 0.3357 0.030 Uiso 1 1 calc R . .
C7 C 0.4042(4) 0.1887(2) 0.4345(3) 0.0228(11) Uani 1 1 d . . .
C8 C 0.5299(4) 0.1115(3) 0.5002(3) 0.0261(12) Uani 1 1 d . . .
C9 C 0.5879(4) 0.0884(3) 0.4403(3) 0.0280(12) Uani 1 1 d . . .
H9 H 0.6497 0.0526 0.4431 0.034 Uiso 1 1 calc R . .
C10 C 0.5507(5) 0.1207(3) 0.3760(3) 0.0325(13) Uani 1 1 d . . .
H10 H 0.5902 0.1081 0.3338 0.039 Uiso 1 1 calc R . .
C11 C 0.4579(4) 0.1708(3) 0.3714(3) 0.0273(12) Uani 1 1 d . . .
H11 H 0.4319 0.1920 0.3269 0.033 Uiso 1 1 calc R . .
C12 C 0.6195(4) 0.1421(3) 0.7946(3) 0.0245(11) Uani 1 1 d . . .
C13 C 0.5308(4) 0.0989(2) 0.7595(3) 0.0234(11) Uani 1 1 d . . .
C14 C 0.6038(4) 0.1568(3) 0.8666(3) 0.0279(12) Uani 1 1 d . . .
H14 H 0.6619 0.1867 0.8918 0.033 Uiso 1 1 calc R . .
C15 C 0.5072(4) 0.1297(3) 0.9029(3) 0.0291(12) Uani 1 1 d . . .
H15 H 0.5000 0.1398 0.9524 0.035 Uiso 1 1 calc R . .
C16 C 0.4212(4) 0.0874(3) 0.8657(3) 0.0278(12) Uani 1 1 d . . .
H16 H 0.3541 0.0691 0.8903 0.033 Uiso 1 1 calc R . .
C17 C 0.4293(4) 0.0707(2) 0.7936(3) 0.0230(11) Uani 1 1 d . . .
C18 C 0.1437(4) 0.3999(3) 0.5721(3) 0.0286(12) Uani 1 1 d . . .
C19 C 0.1019(4) 0.3346(3) 0.5449(3) 0.0241(11) Uani 1 1 d . . .
C20 C -0.0078(5) 0.3025(3) 0.5637(3) 0.0284(12) Uani 1 1 d . . .
C21 C -0.0769(5) 0.3395(3) 0.6119(3) 0.0386(15) Uani 1 1 d . . .
H21 H -0.1524 0.3198 0.6256 0.046 Uiso 1 1 calc R . .
C22 C -0.0381(6) 0.4042(3) 0.6403(3) 0.0475(16) Uani 1 1 d . . .
H22 H -0.0868 0.4285 0.6732 0.057 Uiso 1 1 calc R . .
C23 C 0.3327(4) 0.0227(2) 0.7569(3) 0.0267(12) Uani 1 1 d . . .
H23 H 0.3499 0.0192 0.7049 0.032 Uiso 1 1 calc R . .
C24 C 0.2026(4) 0.0529(3) 0.7621(3) 0.0307(13) Uani 1 1 d . . .
H24A H 0.1822 0.0544 0.8126 0.046 Uiso 1 1 calc R . .
H24B H 0.1435 0.0223 0.7350 0.046 Uiso 1 1 calc R . .
H24C H 0.1990 0.1012 0.7421 0.046 Uiso 1 1 calc R . .
C25 C 0.3410(5) -0.0526(3) 0.7893(3) 0.0325(13) Uani 1 1 d . . .
H25A H 0.4238 -0.0717 0.7845 0.049 Uiso 1 1 calc R . .
H25B H 0.2807 -0.0837 0.7638 0.049 Uiso 1 1 calc R . .
H25C H 0.3237 -0.0504 0.8402 0.049 Uiso 1 1 calc R . .
C26 C 0.7276(4) 0.1729(3) 0.7577(3) 0.0299(12) Uani 1 1 d . . .
H26 H 0.7149 0.1626 0.7052 0.036 Uiso 1 1 calc R . .
C27 C 0.8469(4) 0.1363(3) 0.7848(3) 0.0405(14) Uani 1 1 d . . .
H27A H 0.8552 0.1392 0.8374 0.061 Uiso 1 1 calc R . .
H27B H 0.9169 0.1601 0.7644 0.061 Uiso 1 1 calc R . .
H27C H 0.8449 0.0861 0.7701 0.061 Uiso 1 1 calc R . .
C28 C 0.7347(5) 0.2536(3) 0.7667(3) 0.0356(13) Uani 1 1 d . . .
H28A H 0.6579 0.2752 0.7472 0.053 Uiso 1 1 calc R . .
H28B H 0.8036 0.2722 0.7408 0.053 Uiso 1 1 calc R . .
H28C H 0.7471 0.2654 0.8178 0.053 Uiso 1 1 calc R . .
C29 C 0.2621(5) 0.4347(3) 0.5518(3) 0.0365(14) Uani 1 1 d . . .
H29 H 0.3042 0.4009 0.5198 0.044 Uiso 1 1 calc R . .
C30 C 0.2364(5) 0.5040(3) 0.5092(3) 0.0463(16) Uani 1 1 d . . .
H30A H 0.1845 0.4934 0.4658 0.069 Uiso 1 1 calc R . .
H30B H 0.3143 0.5247 0.4956 0.069 Uiso 1 1 calc R . .
H30C H 0.1940 0.5380 0.5390 0.069 Uiso 1 1 calc R . .
C31 C 0.3471(6) 0.4479(3) 0.6172(4) 0.0522(17) Uani 1 1 d . . .
H31A H 0.3111 0.4840 0.6476 0.078 Uiso 1 1 calc R . .
H31B H 0.4267 0.4649 0.6021 0.078 Uiso 1 1 calc R . .
H31C H 0.3589 0.4034 0.6443 0.078 Uiso 1 1 calc R . .
C32 C -0.0533(5) 0.2321(3) 0.5334(3) 0.0325(13) Uani 1 1 d . . .
H32 H 0.0141 0.2102 0.5066 0.039 Uiso 1 1 calc R . .
C33 C -0.0873(6) 0.1799(3) 0.5925(3) 0.0513(17) Uani 1 1 d . . .
H33A H -0.0164 0.1733 0.6266 0.077 Uiso 1 1 calc R . .
H33B H -0.1110 0.1339 0.5709 0.077 Uiso 1 1 calc R . .
H33C H -0.1563 0.1993 0.6178 0.077 Uiso 1 1 calc R . .
C34 C -0.1640(5) 0.2438(3) 0.4805(3) 0.0448(15) Uani 1 1 d . . .
H34A H -0.2309 0.2658 0.5057 0.067 Uiso 1 1 calc R . .
H34B H -0.1915 0.1979 0.4603 0.067 Uiso 1 1 calc R . .
H34C H -0.1406 0.2754 0.4417 0.067 Uiso 1 1 calc R . .
C35 C 0.0707(5) 0.4336(3) 0.6213(3) 0.0430(15) Uani 1 1 d . . .
H35 H 0.0970 0.4778 0.6419 0.052 Uiso 1 1 calc R . .
C36 C 0.8824(5) 0.8931(3) 0.6770(4) 0.0523(18) Uani 1 1 d . . .
H36A H 0.8140 0.8812 0.6418 0.063 Uiso 1 1 calc R . .
H36B H 0.8634 0.8738 0.7245 0.063 Uiso 1 1 calc R . .
C37 C 0.9655(6) 0.9837(4) 0.6193(4) 0.061(2) Uani 1 1 d . . .
H37A H 1.0103 1.0294 0.6264 0.073 Uiso 1 1 calc R . .
H37B H 0.9082 0.9881 0.5764 0.073 Uiso 1 1 calc R . .
C38 C 1.0545(6) 0.9235(3) 0.6099(4) 0.0533(18) Uani 1 1 d . . .
H38A H 1.1382 0.9363 0.6289 0.064 Uiso 1 1 calc R . .
H38B H 1.0574 0.9100 0.5587 0.064 Uiso 1 1 calc R . .
C39 C 1.0008(6) 0.8632(3) 0.6537(4) 0.068(2) Uani 1 1 d . . .
H39A H 0.9862 0.8200 0.6239 0.082 Uiso 1 1 calc R . .
H39B H 1.0565 0.8509 0.6957 0.082 Uiso 1 1 calc R . .
N1 N 0.5487(3) 0.08027(19) 0.6851(2) 0.0229(9) Uani 1 1 d . . .
N2 N 0.5572(3) 0.08581(19) 0.5707(2) 0.0206(9) Uani 1 1 d . . .
N3 N 0.4415(3) 0.1605(2) 0.4983(2) 0.0228(9) Uani 1 1 d . . .
N4 N 0.3075(3) 0.2373(2) 0.4405(2) 0.0214(9) Uani 1 1 d . . .
N5 N 0.1741(3) 0.29884(19) 0.4923(2) 0.0210(9) Uani 1 1 d . . .
Cl1 Cl 0.52657(12) 0.28123(7) 0.60036(7) 0.0341(3) Uani 1 1 d . . .
Cl2 Cl 0.26394(13) 0.24395(7) 0.69560(7) 0.0388(4) Uani 1 1 d . . .
Cl3 Cl 0.22601(11) 0.09562(7) 0.57059(7) 0.0319(3) Uani 1 1 d . . .
Ti1 Ti 0.35921(8) 0.19808(4) 0.59922(5) 0.0222(2) Uani 1 1 d . . .
O1 O 0.9000(4) 0.9672(2) 0.6809(3) 0.0679(14) Uani 1 1 d . . .

loop_
_atom_site_aniso_label
_atom_site_aniso_U_11
_atom_site_aniso_U_22
_atom_site_aniso_U_33
_atom_site_aniso_U_23
_atom_site_aniso_U_13
_atom_site_aniso_U_12
C1 0.027(2) 0.017(3) 0.021(3) 0.002(2) 0.003(2) -0.002(2)
C2 0.022(2) 0.023(3) 0.032(3) 0.003(2) 0.001(2) 0.008(2)
C3 0.025(3) 0.024(3) 0.033(3) 0.000(2) 0.007(2) 0.006(2)
C4 0.028(3) 0.021(3) 0.016(3) -0.005(2) 0.005(2) -0.004(2)
C5 0.033(3) 0.028(3) 0.017(3) 0.002(2) -0.004(2) -0.001(2)
C6 0.031(3) 0.030(3) 0.013(3) 0.000(2) -0.001(2) -0.009(2)
C7 0.027(3) 0.025(3) 0.016(3) -0.002(2) 0.003(2) -0.006(2)
C8 0.029(3) 0.027(3) 0.023(3) -0.006(2) 0.007(2) -0.008(2)
C9 0.030(3) 0.027(3) 0.027(3) -0.010(2) 0.010(2) -0.001(2)
C10 0.043(3) 0.036(3) 0.021(3) -0.007(2) 0.015(3) -0.005(3)
C11 0.034(3) 0.033(3) 0.016(3) -0.003(2) 0.005(2) -0.003(2)
C12 0.022(2) 0.028(3) 0.024(3) 0.003(2) 0.000(2) 0.007(2)
C13 0.028(3) 0.023(3) 0.019(3) -0.001(2) 0.000(2) 0.006(2)
C14 0.032(3) 0.023(3) 0.028(3) 0.001(2) -0.003(2) -0.003(2)
C15 0.036(3) 0.033(3) 0.018(3) 0.001(2) -0.002(2) 0.006(2)
C16 0.028(3) 0.031(3) 0.025(3) 0.010(2) 0.001(2) 0.005(2)
C17 0.027(3) 0.017(3) 0.024(3) 0.003(2) 0.002(2) 0.002(2)
C18 0.033(3) 0.030(3) 0.022(3) -0.003(2) -0.005(2) 0.005(2)
C19 0.032(3) 0.023(3) 0.018(3) 0.006(2) 0.002(2) 0.009(2)
C20 0.036(3) 0.031(3) 0.018(3) 0.006(2) 0.003(2) 0.008(2)
C21 0.041(3) 0.041(4) 0.035(3) 0.010(3) 0.017(3) 0.015(3)
C22 0.058(4) 0.053(4) 0.032(4) -0.003(3) 0.016(3) 0.020(3)
C23 0.034(3) 0.026(3) 0.020(3) 0.002(2) 0.007(2) 0.001(2)
C24 0.032(3) 0.024(3) 0.036(3) 0.003(2) 0.004(2) -0.006(2)
C25 0.036(3) 0.031(3) 0.030(3) 0.000(2) 0.006(3) 0.000(2)
C26 0.032(3) 0.036(3) 0.021(3) -0.002(2) -0.001(2) -0.006(2)
C27 0.033(3) 0.048(4) 0.041(4) 0.000(3) 0.006(3) -0.005(3)
C28 0.038(3) 0.037(3) 0.030(3) 0.001(3) -0.005(3) -0.011(3)
C29 0.039(3) 0.036(3) 0.035(3) -0.013(3) -0.001(3) -0.001(3)
C30 0.059(4) 0.045(4) 0.035(4) -0.005(3) 0.003(3) -0.012(3)
C31 0.056(4) 0.038(4) 0.059(5) -0.007(3) -0.023(3) -0.004(3)
C32 0.031(3) 0.036(3) 0.031(3) 0.008(3) 0.010(2) 0.004(2)
C33 0.062(4) 0.044(4) 0.049(4) 0.015(3) 0.017(3) -0.003(3)
C34 0.038(3) 0.053(4) 0.044(4) 0.005(3) 0.001(3) 0.004(3)
C35 0.057(4) 0.040(4) 0.032(3) -0.009(3) 0.006(3) 0.008(3)
C36 0.043(3) 0.028(3) 0.086(5) -0.008(3) 0.009(3) -0.008(3)
C37 0.046(4) 0.063(5) 0.074(5) 0.024(4) 0.003(4) -0.004(3)
C38 0.059(4) 0.045(4) 0.057(5) -0.011(3) 0.010(4) -0.004(3)
C39 0.082(5) 0.042(4) 0.084(6) 0.003(4) 0.024(4) 0.021(4)
N1 0.028(2) 0.017(2) 0.023(2) 0.0004(18) 0.0038(18) 0.0018(17)
N2 0.028(2) 0.020(2) 0.015(2) -0.0024(17) 0.0060(17) -0.0005(18)
N3 0.026(2) 0.028(2) 0.015(2) -0.0039(18) 0.0040(18) -0.0018(19)
N4 0.026(2) 0.024(2) 0.014(2) 0.0009(18) 0.0023(17) -0.0002(18)
N5 0.031(2) 0.021(2) 0.011(2) 0.0016(17) 0.0030(17) -0.0009(18)
Cl1 0.0397(7) 0.0291(7) 0.0329(8) -0.0030(6) -0.0021(6) -0.0046(6)
Cl2 0.0605(9) 0.0381(8) 0.0192(7) -0.0019(6) 0.0154(7) 0.0122(7)
Cl3 0.0312(7) 0.0339(7) 0.0310(8) -0.0010(6) 0.0053(6) -0.0053(6)
Ti1 0.0282(5) 0.0242(5) 0.0144(5) -0.0016(4) 0.0040(4) 0.0052(4)
O1 0.054(3) 0.047(3) 0.104(4) -0.001(3) 0.013(3) 0.005(2)

loop_
_atom_type_symbol
_atom_type_description
_atom_type_scat_dispersion_real
_atom_type_scat_dispersion_imag
_atom_type_scat_source
C C 0.0033 0.0016 'International Tables Vol C Tables 4.2.6.8 and 6.1.1.4'
H H 0.0000 0.0000 'International Tables Vol C Tables 4.2.6.8 and 6.1.1.4'
N N 0.0061 0.0033 'International Tables Vol C Tables 4.2.6.8 and 6.1.1.4'
Cl Cl 0.1484 0.1585 'International Tables Vol C Tables 4.2.6.8 and 6.1.1.4'
Ti Ti 0.2776 0.4457 'International Tables Vol C Tables 4.2.6.8 and 6.1.1.4'
O O 0.0106 0.0060 'International Tables Vol C Tables 4.2.6.8 and 6.1.1.4'

loop_
_geom_angle_atom_site_label_1
_geom_angle_atom_site_label_2
_geom_angle_atom_site_label_3
_geom_angle
_geom_angle_site_symmetry_1
_geom_angle_site_symmetry_3
_geom_angle_publ_flag
N1 C1 N2 103.2(4) . . ?
N1 C1 Ti1 140.9(3) . . ?
N2 C1 Ti1 115.9(3) . . ?
C3 C2 N1 107.0(4) . . ?
C2 C3 N2 105.7(4) . . ?
N5 C4 N4 102.9(4) . . ?
N5 C4 Ti1 140.4(3) . . ?
N4 C4 Ti1 116.7(3) . . ?
C6 C5 N5 106.9(4) . . ?
C5 C6 N4 105.8(4) . . ?
N3 C7 C11 122.4(4) . . ?
N3 C7 N4 112.0(4) . . ?
C11 C7 N4 125.6(5) . . ?
N3 C8 C9 123.9(5) . . ?
N3 C8 N2 111.9(4) . . ?
C9 C8 N2 124.3(5) . . ?
C10 C9 C8 116.0(5) . . ?
C11 C10 C9 122.0(5) . . ?
C10 C11 C7 117.2(5) . . ?
C14 C12 C13 116.5(4) . . ?
C14 C12 C26 120.4(4) . . ?
C13 C12 C26 123.1(4) . . ?
C12 C13 C17 123.2(4) . . ?
C12 C13 N1 117.3(4) . . ?
C17 C13 N1 119.5(4) . . ?
C15 C14 C12 122.8(5) . . ?
C14 C15 C16 118.5(5) . . ?
C15 C16 C17 122.4(5) . . ?
C16 C17 C13 116.6(4) . . ?
C16 C17 C23 119.3(4) . . ?
C13 C17 C23 124.1(4) . . ?
C19 C18 C35 116.7(5) . . ?
C19 C18 C29 123.7(4) . . ?
C35 C18 C29 119.6(5) . . ?
C18 C19 C20 123.5(4) . . ?
C18 C19 N5 118.2(4) . . ?
C20 C19 N5 118.3(4) . . ?
C21 C20 C19 116.8(5) . . ?
C21 C20 C32 120.0(5) . . ?
C19 C20 C32 123.2(4) . . ?
C22 C21 C20 121.4(5) . . ?
C35 C22 C21 120.2(5) . . ?
C17 C23 C24 111.8(4) . . ?
C17 C23 C25 110.2(4) . . ?
C24 C23 C25 110.3(4) . . ?
C12 C26 C28 111.4(4) . . ?
C12 C26 C27 110.4(4) . . ?
C28 C26 C27 111.9(4) . . ?
C31 C29 C18 111.2(5) . . ?
C31 C29 C30 111.3(5) . . ?
C18 C29 C30 111.1(4) . . ?
C20 C32 C34 110.2(4) . . ?
C20 C32 C33 112.0(5) . . ?
C34 C32 C33 109.9(5) . . ?
C22 C35 C18 121.4(5) . . ?
O1 C36 C39 105.6(5) . . ?
O1 C37 C38 106.8(5) . . ?
C37 C38 C39 102.9(5) . . ?
C36 C39 C38 104.0(5) . . ?
C1 N1 C2 112.1(4) . . ?
C1 N1 C13 124.7(4) . . ?
C2 N1 C13 122.3(4) . . ?
C1 N2 C3 112.0(4) . . ?
C1 N2 C8 119.6(4) . . ?
C3 N2 C8 128.3(4) . . ?
C8 N3 C7 118.5(4) . . ?
C8 N3 Ti1 121.2(3) . . ?
C7 N3 Ti1 120.2(3) . . ?
C4 N4 C6 112.4(4) . . ?
C4 N4 C7 119.6(4) . . ?
C6 N4 C7 128.0(4) . . ?
C4 N5 C5 112.0(4) . . ?
C4 N5 C19 125.6(4) . . ?
C5 N5 C19 122.3(4) . . ?
C4 Ti1 C1 142.56(17) . . ?
C4 Ti1 N3 71.35(15) . . ?
C1 Ti1 N3 71.30(16) . . ?
C4 Ti1 Cl2 103.17(12) . . ?
C1 Ti1 Cl2 114.19(13) . . ?
N3 Ti1 Cl2 174.51(12) . . ?
C4 Ti1 Cl1 90.99(12) . . ?
C1 Ti1 Cl1 86.76(12) . . ?
N3 Ti1 Cl1 82.57(10) . . ?
Cl2 Ti1 Cl1 97.36(6) . . ?
C4 Ti1 Cl3 87.56(12) . . ?
C1 Ti1 Cl3 83.77(12) . . ?
N3 Ti1 Cl3 80.31(10) . . ?
Cl2 Ti1 Cl3 100.09(5) . . ?
Cl1 Ti1 Cl3 162.36(6) . . ?
C36 O1 C37 104.3(5) . . ?

loop_
_geom_bond_atom_site_label_1
_geom_bond_atom_site_label_2
_geom_bond_distance
_geom_bond_site_symmetry_2
_geom_bond_publ_flag
C1 N1 1.347(6) . ?
C1 N2 1.388(5) . ?
C1 Ti1 2.211(5) . ?
C2 C3 1.358(7) . ?
C2 N1 1.401(6) . ?
C3 N2 1.392(6) . ?
C4 N5 1.345(6) . ?
C4 N4 1.380(5) . ?
C4 Ti1 2.191(5) . ?
C5 C6 1.343(6) . ?
C5 N5 1.410(6) . ?
C6 N4 1.393(6) . ?
C7 N3 1.343(6) . ?
C7 C11 1.385(6) . ?
C7 N4 1.403(6) . ?
C8 N3 1.330(6) . ?
C8 C9 1.386(6) . ?
C8 N2 1.416(6) . ?
C9 C10 1.382(7) . ?
C10 C11 1.378(7) . ?
C12 C14 1.392(7) . ?
C12 C13 1.394(6) . ?
C12 C26 1.513(6) . ?
C13 C17 1.410(6) . ?
C13 N1 1.455(6) . ?
C14 C15 1.382(7) . ?
C15 C16 1.383(7) . ?
C16 C17 1.389(7) . ?
C17 C23 1.517(7) . ?
C18 C19 1.391(7) . ?
C18 C35 1.400(7) . ?
C18 C29 1.514(7) . ?
C19 C20 1.401(7) . ?
C19 N5 1.456(6) . ?
C20 C21 1.390(7) . ?
C20 C32 1.509(7) . ?
C21 C22 1.381(8) . ?
C22 C35 1.372(8) . ?
C23 C24 1.536(6) . ?
C23 C25 1.536(6) . ?
C26 C28 1.523(7) . ?
C26 C27 1.530(7) . ?
C29 C31 1.508(8) . ?
C29 C30 1.540(7) . ?
C32 C34 1.529(7) . ?
C32 C33 1.535(7) . ?
C36 O1 1.403(6) . ?
C36 C39 1.494(8) . ?
C37 O1 1.421(7) . ?
C37 C38 1.506(8) . ?
C38 C39 1.531(8) . ?
N3 Ti1 2.246(4) . ?
Cl1 Ti1 2.3984(15) . ?
Cl2 Ti1 2.2948(14) . ?
Cl3 Ti1 2.4476(15) . ?
